data_7227441
loop_
_publ_author_name
'Al-Khafaji, Yahya F.'
'Elsegood, Mark R. J.'
'Frese, Josef W. A.'
'Redshaw, Carl'

_publ_section_title
;
 Ring opening polymerization of lactides and lactones by multimetallic
 alkyl zinc complexes derived from the acids Ph2C(X)CO2H (X = OH, NH2)
;
_journal_issue 8
_journal_name_full 'RSC Adv.'
_journal_page_first 4510
_journal_paper_doi 10.1039/C6RA26746G
_journal_volume 7
_journal_year 2017
_chemical_absolute_configuration ad
_chemical_formula_moiety 'C66 H40 F12 N4 O8 Zn4, 4(C7 H8), 1.59(H2 O)'
_chemical_formula_sum 'C94 H75.18 F12 N4 O9.59 Zn4'
_chemical_formula_weight 1903.68
_space_group_crystal_system tetragonal
_space_group_IT_number 82
_space_group_name_Hall 'I -4'
_space_group_name_H-M_alt 'I -4'
_symmetry_space_group_name_Hall 'I -4'
_symmetry_space_group_name_H-M 'I -4'
_atom_sites_solution_hydrogens mixed
_atom_sites_solution_primary iterative
_atom_sites_solution_secondary difmap
_audit_creation_method SHELXL-2014/7
_audit_update_record
;
2016-11-11 deposited with the CCDC.
2016-12-19 downloaded from the CCDC.
;
_cell_angle_alpha 90
_cell_angle_beta 90
_cell_angle_gamma 90
_cell_formula_units_Z 2
_cell_length_a 13.5944(5)
_cell_length_b 13.5944(5)
_cell_length_c 22.3469(9)
_cell_measurement_reflns_used 10850
_cell_measurement_temperature 150(2)
_cell_measurement_theta_max 28.95
_cell_measurement_theta_min 2.80
_cell_volume 4129.9(3)
_computing_cell_refinement 'Bruker SAINT'
_computing_data_collection 'Bruker APEX 2'
_computing_data_reduction 'Bruker SAINT'
_computing_molecular_graphics 'Bruker SHELXTL'
_computing_publication_material 'Bruker SHELXTL'
_computing_structure_refinement 'SHELXL-2014/7 (Sheldrick, 2014)'
_computing_structure_solution 'SHELXS-97 (Sheldrick, 2008)'
_diffrn_ambient_temperature 150(2)
_diffrn_measured_fraction_theta_full 1.000
_diffrn_measured_fraction_theta_max 0.996
_diffrn_measurement_device_type 'Bruker APEX 2 CCD diffractometer'
_diffrn_measurement_method '\w rotation with narrow frames'
_diffrn_radiation_monochromator graphite
_diffrn_radiation_type MoK\a
_diffrn_radiation_wavelength 0.71073
_diffrn_reflns_av_R_equivalents 0.0264
_diffrn_reflns_av_unetI/netI 0.0338
_diffrn_reflns_Laue_measured_fraction_full 1.000
_diffrn_reflns_Laue_measured_fraction_max 0.996
_diffrn_reflns_limit_h_max 19
_diffrn_reflns_limit_h_min -19
_diffrn_reflns_limit_k_max 19
_diffrn_reflns_limit_k_min -19
_diffrn_reflns_limit_l_max 31
_diffrn_reflns_limit_l_min -31
_diffrn_reflns_number 24843
_diffrn_reflns_point_group_measured_fraction_full 0.997
_diffrn_reflns_point_group_measured_fraction_max 0.974
_diffrn_reflns_theta_full 25.242
_diffrn_reflns_theta_max 30.590
_diffrn_reflns_theta_min 1.753
_diffrn_source 'fine-focus sealed tube'
_exptl_absorpt_coefficient_mu 1.239
_exptl_absorpt_correction_T_max 0.808
_exptl_absorpt_correction_T_min 0.637
_exptl_absorpt_correction_type multi-scan
_exptl_absorpt_process_details 'SADABS v2012/1, Sheldrick, G.M., (2012)'
_exptl_crystal_colour colourless
_exptl_crystal_density_diffrn 1.531
_exptl_crystal_density_method 'not measured'
_exptl_crystal_description block
_exptl_crystal_F_000 1944
_exptl_crystal_recrystallization_method 'Re-crystallisation from solvent: toluene'
_exptl_crystal_size_max 0.400
_exptl_crystal_size_mid 0.360
_exptl_crystal_size_min 0.180
_refine_diff_density_max 0.595
_refine_diff_density_min -0.395
_refine_diff_density_rms 0.065
_refine_ls_abs_structure_details
; 
 Flack x determined using 2505 quotients [(I+)-(I-)]/[(I+)+(I-)] 
 (Parsons, Flack and Wagner, Acta Cryst. B69 (2013) 249-259). 
;
_refine_ls_abs_structure_Flack 0.030(4)
_refine_ls_extinction_method none
_refine_ls_goodness_of_fit_ref 1.041
_refine_ls_hydrogen_treatment mixed
_refine_ls_matrix_type full
_refine_ls_number_parameters 291
_refine_ls_number_reflns 6188
_refine_ls_number_restraints 2
_refine_ls_restrained_S_all 1.041
_refine_ls_R_factor_all 0.0362
_refine_ls_R_factor_gt 0.0318
_refine_ls_shift/su_max 0.002
_refine_ls_shift/su_mean 0.000
_refine_ls_structure_factor_coef Fsqd
_refine_ls_weighting_details 'w=1/[\s^2^(Fo^2^)+(0.0507P)^2^+0.2099P] where P=(Fo^2^+2Fc^2^)/3'
_refine_ls_weighting_scheme calc
_refine_ls_wR_factor_gt 0.0797
_refine_ls_wR_factor_ref 0.0820
_reflns_Friedel_coverage 0.906
_reflns_Friedel_fraction_full 0.994
_reflns_Friedel_fraction_max 0.951
_reflns_number_gt 5685
_reflns_number_total 6188
_reflns_threshold_expression 'I > 2\s(I)'
_cod_data_source_file c6ra26746g2.cif
_cod_data_source_block 4_4tol_1_59H2O
_cod_database_code 7227441
_shelx_shelxl_version_number 2014/7
_shelx_space_group_comment
; 
The symmetry employed for this shelxl refinement is uniquely defined 
by the following loop, which should always be used as a source of 
symmetry information in preference to the above space-group names. 
They are only intended as comments. 
;
_shelx_estimated_absorpt_t_min 0.637
_shelx_estimated_absorpt_t_max 0.808

loop_
_space_group_symop_operation_xyz
'x, y, z'
'-x, -y, z'
'y, -x, -z'
'-y, x, -z'
'x+1/2, y+1/2, z+1/2'
'-x+1/2, -y+1/2, z+1/2'
'y+1/2, -x+1/2, -z+1/2'
'-y+1/2, x+1/2, -z+1/2'

loop_
_atom_site_label
_atom_site_type_symbol
_atom_site_fract_x
_atom_site_fract_y
_atom_site_fract_z
_atom_site_U_iso_or_equiv
_atom_site_adp_type
_atom_site_occupancy
_atom_site_site_symmetry_order
_atom_site_calc_flag
_atom_site_refinement_flags_posn
_atom_site_refinement_flags_adp
_atom_site_refinement_flags_occupancy
_atom_site_disorder_assembly
_atom_site_disorder_group
Zn1 Zn 0.72365(2) 0.58512(2) 0.55466(2) 0.02769(9) Uani 1 1 d . . . . .
C1 C 0.62245(19) 0.28448(19) 0.57553(11) 0.0255(5) Uani 1 1 d . . . . .
C2 C 0.64427(19) 0.38708(18) 0.54692(11) 0.0265(5) Uani 1 1 d . . . . .
O1 O 0.63921(15) 0.39406(15) 0.49056(9) 0.0310(4) Uani 1 1 d . . . . .
O2 O 0.67162(16) 0.45403(14) 0.58138(9) 0.0317(4) Uani 1 1 d . . . . .
N1 N 0.56034(17) 0.22910(17) 0.53188(10) 0.0264(4) Uani 1 1 d D . . . .
H1A H 0.565(2) 0.1697(18) 0.5395(17) 0.032 Uiso 1 1 d D U . . .
H1B H 0.5035(18) 0.246(3) 0.5360(17) 0.032 Uiso 1 1 d D U . . .
C3 C 0.7237(2) 0.2369(2) 0.58223(13) 0.0313(5) Uani 1 1 d . . . . .
C4 C 0.7876(2) 0.2731(3) 0.62611(17) 0.0438(7) Uani 1 1 d . . . . .
H4 H 0.7671 0.3256 0.6513 0.053 Uiso 1 1 calc R U . . .
C5 C 0.8804(3) 0.2329(4) 0.6331(2) 0.0622(11) Uani 1 1 d . . . . .
H5 H 0.9244 0.2597 0.6619 0.075 Uiso 1 1 calc R U . . .
C6 C 0.9093(3) 0.1540(4) 0.5985(3) 0.0744(14) Uani 1 1 d . . . . .
H6 H 0.9717 0.1244 0.6047 0.089 Uiso 1 1 calc R U . . .
C7 C 0.8480(3) 0.1185(3) 0.5552(3) 0.0660(11) Uani 1 1 d . . . . .
H7 H 0.8685 0.0647 0.5311 0.079 Uiso 1 1 calc R U . . .
C8 C 0.7553(2) 0.1604(3) 0.54599(18) 0.0451(8) Uani 1 1 d . . . . .
H8 H 0.7141 0.1364 0.5149 0.054 Uiso 1 1 calc R U . . .
C9 C 0.5661(2) 0.2908(2) 0.63485(12) 0.0300(5) Uani 1 1 d . . . . .
C10 C 0.5766(3) 0.2177(3) 0.67752(15) 0.0426(7) Uani 1 1 d . . . . .
H10 H 0.6244 0.1675 0.6721 0.051 Uiso 1 1 calc R U . . .
C11 C 0.5173(4) 0.2175(3) 0.72832(17) 0.0575(11) Uani 1 1 d . . . . .
H11 H 0.5253 0.1670 0.7573 0.069 Uiso 1 1 calc R U . . .
C12 C 0.4479(3) 0.2887(4) 0.73707(18) 0.0593(11) Uani 1 1 d . . . . .
H12 H 0.4073 0.2871 0.7716 0.071 Uiso 1 1 calc R U . . .
C13 C 0.4371(3) 0.3636(3) 0.69508(17) 0.0505(9) Uani 1 1 d . . . . .
H13 H 0.3898 0.4140 0.7012 0.061 Uiso 1 1 calc R U . . .
C14 C 0.4961(2) 0.3640(2) 0.64411(14) 0.0367(6) Uani 1 1 d . . . . .
H14 H 0.4885 0.4148 0.6153 0.044 Uiso 1 1 calc R U . . .
C15 C 0.7915(2) 0.6591(2) 0.61790(12) 0.0303(5) Uani 1 1 d . . . . .
C16 C 0.7872(3) 0.7603(2) 0.62243(16) 0.0442(7) Uani 1 1 d . . . . .
F1 F 0.7363(2) 0.80947(18) 0.57981(13) 0.0775(9) Uani 1 1 d . . . . .
C17 C 0.8311(3) 0.8172(3) 0.66673(19) 0.0529(9) Uani 1 1 d . . . . .
H17 H 0.8265 0.8869 0.6670 0.063 Uiso 1 1 calc R U . . .
C18 C 0.8819(3) 0.7658(3) 0.71038(17) 0.0485(9) Uani 1 1 d . . . . .
F2 F 0.9259(2) 0.8181(2) 0.75427(13) 0.0757(9) Uani 1 1 d . . . . .
C19 C 0.8903(2) 0.6666(3) 0.71051(14) 0.0439(8) Uani 1 1 d . . . . .
H19 H 0.9252 0.6326 0.7410 0.053 Uiso 1 1 calc R U . . .
C20 C 0.8448(2) 0.6171(2) 0.66334(13) 0.0335(6) Uani 1 1 d . . . . .
F3 F 0.85527(18) 0.51707(15) 0.66308(10) 0.0508(5) Uani 1 1 d . . . . .
C21 C 0.5466(3) 0.9807(3) 0.4577(2) 0.0544(9) Uani 1 1 d . . . . .
H21 H 0.5790 0.9676 0.4208 0.065 Uiso 1 1 calc R U . . .
C22 C 0.5935(3) 0.9607(3) 0.5112(2) 0.0506(9) Uani 1 1 d . . . . .
H22 H 0.6579 0.9335 0.5108 0.061 Uiso 1 1 calc R U . . .
C23 C 0.5484(3) 0.9799(3) 0.5651(2) 0.0535(9) Uani 1 1 d . . . . .
H23 H 0.5812 0.9664 0.6017 0.064 Uiso 0.5 1 calc R U P A 1
C24 C 0.5889(7) 0.9634(7) 0.6257(4) 0.061(2) Uani 0.5 1 d . . P B 2
H24A H 0.5404 0.9837 0.6557 0.091 Uiso 0.5 1 calc R U P B 2
H24B H 0.6039 0.8934 0.6309 0.091 Uiso 0.5 1 calc R U P B 2
H24C H 0.6491 1.0021 0.6307 0.091 Uiso 0.5 1 calc R U P B 2
O3 O 0.8332(4) 0.9603(4) 0.6329(3) 0.0362(17) Uiso 0.397(9) 1 d . . . . .

loop_
_atom_site_aniso_label
_atom_site_aniso_U_11
_atom_site_aniso_U_22
_atom_site_aniso_U_33
_atom_site_aniso_U_23
_atom_site_aniso_U_13
_atom_site_aniso_U_12
Zn1 0.03287(16) 0.02688(15) 0.02331(13) 0.00055(12) -0.00757(12) -0.00003(12)
C1 0.0285(11) 0.0250(11) 0.0228(10) -0.0002(9) -0.0036(9) -0.0011(9)
C2 0.0287(11) 0.0271(11) 0.0238(12) 0.0001(9) -0.0038(9) -0.0004(9)
O1 0.0405(10) 0.0307(9) 0.0218(8) -0.0004(7) -0.0030(8) -0.0072(8)
O2 0.0452(11) 0.0250(9) 0.0249(9) -0.0002(7) -0.0072(8) -0.0054(8)
N1 0.0288(10) 0.0224(10) 0.0280(10) -0.0006(8) -0.0016(8) -0.0003(8)
C3 0.0296(12) 0.0295(13) 0.0348(14) 0.0040(11) -0.0063(11) -0.0005(10)
C4 0.0407(16) 0.0410(16) 0.0497(18) -0.0005(14) -0.0164(15) 0.0013(12)
C5 0.0418(18) 0.067(2) 0.078(3) 0.006(2) -0.0245(19) -0.0004(17)
C6 0.041(2) 0.079(3) 0.103(4) -0.004(3) -0.019(2) 0.018(2)
C7 0.0434(19) 0.063(2) 0.091(3) -0.013(3) -0.005(2) 0.0180(17)
C8 0.0361(15) 0.0442(16) 0.055(2) -0.0065(15) -0.0043(14) 0.0056(12)
C9 0.0338(13) 0.0328(13) 0.0232(10) -0.0010(10) -0.0032(10) -0.0038(9)
C10 0.057(2) 0.0388(16) 0.0325(15) 0.0063(12) 0.0006(13) -0.0019(14)
C11 0.086(3) 0.054(2) 0.0323(16) 0.0076(16) 0.0077(18) -0.014(2)
C12 0.064(2) 0.076(3) 0.0379(18) -0.0098(18) 0.0185(17) -0.019(2)
C13 0.0412(17) 0.067(2) 0.0433(19) -0.0168(17) 0.0026(15) 0.0000(16)
C14 0.0371(15) 0.0422(15) 0.0308(14) -0.0027(12) -0.0031(11) 0.0011(12)
C15 0.0341(13) 0.0311(12) 0.0256(12) -0.0028(10) -0.0016(10) -0.0034(10)
C16 0.0537(19) 0.0362(16) 0.0428(17) -0.0052(13) -0.0038(15) 0.0029(13)
F1 0.122(2) 0.0390(12) 0.0719(16) -0.0025(11) -0.0320(17) 0.0219(14)
C17 0.061(2) 0.0375(16) 0.061(2) -0.0205(16) 0.0086(19) -0.0076(15)
C18 0.0376(16) 0.066(2) 0.0420(18) -0.0244(17) -0.0003(14) -0.0119(15)
F2 0.0647(16) 0.091(2) 0.0720(18) -0.0475(16) -0.0137(13) -0.0171(14)
C19 0.0359(15) 0.066(2) 0.0302(14) -0.0056(14) -0.0060(12) -0.0078(15)
C20 0.0338(13) 0.0407(14) 0.0261(12) -0.0003(11) -0.0021(11) -0.0062(11)
F3 0.0690(13) 0.0414(10) 0.0419(11) 0.0100(8) -0.0207(10) -0.0024(9)
C21 0.058(2) 0.0443(19) 0.061(3) 0.0016(16) 0.0051(17) -0.0042(15)
C22 0.055(2) 0.0353(16) 0.061(2) 0.0041(16) 0.0049(17) -0.0078(14)
C23 0.071(2) 0.0347(16) 0.055(2) 0.0020(15) -0.0081(18) -0.0123(15)
C24 0.076(6) 0.054(5) 0.052(5) 0.006(4) -0.008(4) -0.007(4)

loop_
_atom_type_symbol
_atom_type_description
_atom_type_scat_dispersion_real
_atom_type_scat_dispersion_imag
_atom_type_scat_source
C C 0.0033 0.0016 'International Tables Vol C Tables 4.2.6.8 and 6.1.1.4'
H H 0.0000 0.0000 'International Tables Vol C Tables 4.2.6.8 and 6.1.1.4'
N N 0.0061 0.0033 'International Tables Vol C Tables 4.2.6.8 and 6.1.1.4'
F F 0.0171 0.0103 'International Tables Vol C Tables 4.2.6.8 and 6.1.1.4'
O O 0.0106 0.0060 'International Tables Vol C Tables 4.2.6.8 and 6.1.1.4'
Zn Zn 0.2839 1.4301 'International Tables Vol C Tables 4.2.6.8 and 6.1.1.4'

loop_
_geom_angle_atom_site_label_1
_geom_angle_atom_site_label_2
_geom_angle_atom_site_label_3
_geom_angle
_geom_angle_site_symmetry_1
_geom_angle_site_symmetry_3
C15 Zn1 O2 113.94(10) . .
C15 Zn1 O1 122.85(10) . 4_656
O2 Zn1 O1 101.06(9) . 4_656
C15 Zn1 N1 127.66(11) . 4_656
O2 Zn1 N1 104.08(9) . 4_656
O1 Zn1 N1 80.69(8) 4_656 4_656
C15 Zn1 Zn1 122.04(9) . 4_656
O2 Zn1 Zn1 100.17(6) . 4_656
O1 Zn1 Zn1 1.93(6) 4_656 4_656
N1 Zn1 Zn1 82.56(6) 4_656 4_656
C15 Zn1 Zn1 128.38(8) . 2_665
O2 Zn1 Zn1 49.85(6) . 2_665
O1 Zn1 Zn1 52.57(6) 4_656 2_665
N1 Zn1 Zn1 103.45(6) 4_656 2_665
Zn1 Zn1 Zn1 51.352(3) 4_656 2_665
N1 C1 C3 111.1(2) . .
N1 C1 C9 108.1(2) . .
C3 C1 C9 112.9(2) . .
N1 C1 C2 106.9(2) . .
C3 C1 C2 104.3(2) . .
C9 C1 C2 113.5(2) . .
O2 C2 O1 125.1(2) . .
O2 C2 C1 117.0(2) . .
O1 C2 C1 117.6(2) . .
C2 O1 Zn1 117.14(17) . 3_566
C2 O2 Zn1 124.62(18) . .
C1 N1 Zn1 111.26(16) . 3_566
C1 N1 H1A 108(3) . .
Zn1 N1 H1A 119(3) 3_566 .
C1 N1 H1B 109(3) . .
Zn1 N1 H1B 100(3) 3_566 .
H1A N1 H1B 109(3) . .
C8 C3 C4 118.7(3) . .
C8 C3 C1 122.7(3) . .
C4 C3 C1 118.6(3) . .
C5 C4 C3 120.4(4) . .
C5 C4 H4 119.8 . .
C3 C4 H4 119.8 . .
C6 C5 C4 120.2(4) . .
C6 C5 H5 119.9 . .
C4 C5 H5 119.9 . .
C7 C6 C5 119.9(4) . .
C7 C6 H6 120.0 . .
C5 C6 H6 120.0 . .
C6 C7 C8 120.7(4) . .
C6 C7 H7 119.6 . .
C8 C7 H7 119.6 . .
C3 C8 C7 119.9(4) . .
C3 C8 H8 120.0 . .
C7 C8 H8 120.0 . .
C10 C9 C14 118.7(3) . .
C10 C9 C1 120.2(3) . .
C14 C9 C1 120.7(3) . .
C9 C10 C11 120.3(4) . .
C9 C10 H10 119.9 . .
C11 C10 H10 119.9 . .
C12 C11 C10 121.0(4) . .
C12 C11 H11 119.5 . .
C10 C11 H11 119.5 . .
C11 C12 C13 119.7(3) . .
C11 C12 H12 120.2 . .
C13 C12 H12 120.2 . .
C12 C13 C14 119.5(4) . .
C12 C13 H13 120.2 . .
C14 C13 H13 120.2 . .
C9 C14 C13 120.8(3) . .
C9 C14 H14 119.6 . .
C13 C14 H14 119.6 . .
C20 C15 C16 112.5(3) . .
C20 C15 Zn1 124.6(2) . .
C16 C15 Zn1 122.9(2) . .
F1 C16 C15 117.5(3) . .
F1 C16 C17 116.5(3) . .
C15 C16 C17 126.0(4) . .
C18 C17 C16 115.8(3) . .
C18 C17 H17 122.1 . .
C16 C17 H17 122.1 . .
F2 C18 C19 119.0(4) . .
F2 C18 C17 117.8(4) . .
C19 C18 C17 123.1(3) . .
C18 C19 C20 116.2(3) . .
C18 C19 H19 121.9 . .
C20 C19 H19 121.9 . .
F3 C20 C15 117.8(3) . .
F3 C20 C19 115.9(3) . .
C15 C20 C19 126.4(3) . .
C21 C21 C22 120.1(2) 2_675 .
C21 C21 H21 120.0 2_675 .
C22 C21 H21 120.0 . .
C23 C22 C21 120.9(4) . .
C23 C22 H22 119.5 . .
C21 C22 H22 119.5 . .
C22 C23 C23 119.0(3) . 2_675
C22 C23 C24 127.3(6) . .
C23 C23 C24 113.7(5) 2_675 .
C22 C23 H23 120.5 . .
C23 C23 H23 120.5 2_675 .
C23 C24 H24A 109.5 . .
C23 C24 H24B 109.5 . .
H24A C24 H24B 109.5 . .
C23 C24 H24C 109.5 . .
H24A C24 H24C 109.5 . .
H24B C24 H24C 109.5 . .

loop_
_geom_bond_atom_site_label_1
_geom_bond_atom_site_label_2
_geom_bond_distance
_geom_bond_site_symmetry_2
Zn1 C15 1.965(3) .
Zn1 O2 2.008(2) .
Zn1 O1 2.0304(19) 4_656
Zn1 N1 2.065(2) 4_656
Zn1 Zn1 5.2090(5) 4_656
Zn1 Zn1 6.5064(7) 2_665
C1 N1 1.494(3) .
C1 C3 1.528(4) .
C1 C9 1.534(4) .
C1 C2 1.563(4) .
C2 O2 1.249(3) .
C2 O1 1.265(3) .
N1 H1A 0.83(2) .
N1 H1B 0.81(2) .
C3 C8 1.387(5) .
C3 C4 1.399(4) .
C4 C5 1.383(5) .
C4 H4 0.9500 .
C5 C6 1.381(7) .
C5 H5 0.9500 .
C6 C7 1.364(7) .
C6 H6 0.9500 .
C7 C8 1.397(5) .
C7 H7 0.9500 .
C8 H8 0.9500 .
C9 C10 1.384(4) .
C9 C14 1.392(4) .
C10 C11 1.392(5) .
C10 H10 0.9500 .
C11 C12 1.366(7) .
C11 H11 0.9500 .
C12 C13 1.393(6) .
C12 H12 0.9500 .
C13 C14 1.393(5) .
C13 H13 0.9500 .
C14 H14 0.9500 .
C15 C20 1.372(4) .
C15 C16 1.381(4) .
C16 F1 1.354(4) .
C16 C17 1.390(5) .
C17 C18 1.384(6) .
C17 H17 0.9500 .
C18 F2 1.351(4) .
C18 C19 1.353(6) .
C19 C20 1.395(4) .
C19 H19 0.9500 .
C20 F3 1.368(4) .
C21 C21 1.373(8) 2_675
C21 C22 1.383(6) .
C21 H21 0.9500 .
C22 C23 1.376(6) .
C22 H22 0.9500 .
C23 C23 1.424(9) 2_675
C23 C24 1.480(10) .
C23 H23 0.9500 .
C24 H24A 0.9800 .
C24 H24B 0.9800 .
C24 H24C 0.9800 .

loop_
_geom_hbond_atom_site_label_D
_geom_hbond_atom_site_label_H
_geom_hbond_atom_site_label_A
_geom_hbond_distance_DH
_geom_hbond_distance_HA
_geom_hbond_distance_DA
_geom_hbond_angle_DHA
_geom_hbond_site_symmetry_A
N1 H1B O1 0.81(2) 2.24(3) 2.927(3) 143(3) 3_566
C17 H17 O3 0.95 1.26 2.088(7) 141.4 .
O3 H17 F2 1.26 2.55 3.561(6) 135.7 .
C19 H19 F3 0.95 2.49 3.323(4) 146.8 7_566

loop_
_geom_torsion_atom_site_label_1
_geom_torsion_atom_site_label_2
_geom_torsion_atom_site_label_3
_geom_torsion_atom_site_label_4
_geom_torsion
_geom_torsion_site_symmetry_1
_geom_torsion_site_symmetry_4
N1 C1 C2 O2 161.1(2) . .
C3 C1 C2 O2 -81.2(3) . .
C9 C1 C2 O2 42.1(3) . .
N1 C1 C2 O1 -23.5(3) . .
C3 C1 C2 O1 94.3(3) . .
C9 C1 C2 O1 -142.5(2) . .
O2 C2 O1 Zn1 -176.7(2) . 3_566
C1 C2 O1 Zn1 8.3(3) . 3_566
O1 C2 O2 Zn1 -4.8(4) . .
C1 C2 O2 Zn1 170.19(17) . .
C3 C1 N1 Zn1 -86.4(2) . 3_566
C9 C1 N1 Zn1 149.19(17) . 3_566
C2 C1 N1 Zn1 26.7(2) . 3_566
N1 C1 C3 C8 7.8(4) . .
C9 C1 C3 C8 129.4(3) . .
C2 C1 C3 C8 -107.0(3) . .
N1 C1 C3 C4 -173.3(3) . .
C9 C1 C3 C4 -51.7(4) . .
C2 C1 C3 C4 72.0(3) . .
C8 C3 C4 C5 -0.1(5) . .
C1 C3 C4 C5 -179.2(4) . .
C3 C4 C5 C6 -2.7(7) . .
C4 C5 C6 C7 3.2(8) . .
C5 C6 C7 C8 -0.9(8) . .
C4 C3 C8 C7 2.4(5) . .
C1 C3 C8 C7 -178.6(4) . .
C6 C7 C8 C3 -2.0(7) . .
N1 C1 C9 C10 89.3(3) . .
C3 C1 C9 C10 -34.0(4) . .
C2 C1 C9 C10 -152.4(3) . .
N1 C1 C9 C14 -83.9(3) . .
C3 C1 C9 C14 152.9(3) . .
C2 C1 C9 C14 34.4(3) . .
C14 C9 C10 C11 0.6(5) . .
C1 C9 C10 C11 -172.7(3) . .
C9 C10 C11 C12 0.1(6) . .
C10 C11 C12 C13 -1.0(7) . .
C11 C12 C13 C14 1.1(6) . .
C10 C9 C14 C13 -0.4(5) . .
C1 C9 C14 C13 172.8(3) . .
C12 C13 C14 C9 -0.4(5) . .
C20 C15 C16 F1 -180.0(3) . .
Zn1 C15 C16 F1 -2.2(5) . .
C20 C15 C16 C17 0.5(5) . .
Zn1 C15 C16 C17 178.2(3) . .
F1 C16 C17 C18 179.2(4) . .
C15 C16 C17 C18 -1.2(6) . .
C16 C17 C18 F2 179.9(3) . .
C16 C17 C18 C19 0.8(6) . .
F2 C18 C19 C20 -178.8(3) . .
C17 C18 C19 C20 0.3(5) . .
C16 C15 C20 F3 -179.1(3) . .
Zn1 C15 C20 F3 3.2(4) . .
C16 C15 C20 C19 0.8(5) . .
Zn1 C15 C20 C19 -176.9(2) . .
C18 C19 C20 F3 178.7(3) . .
C18 C19 C20 C15 -1.2(5) . .
C21 C21 C22 C23 -0.5(7) 2_675 .
C21 C22 C23 C23 0.4(6) . 2_675
C21 C22 C23 C24 -179.6(6) . .
